data_2002950
loop_
_publ_author_name
'Abrahams, Sidney C.'
'Schmalle, Helmut W.'
'Williams, Tim'
'Reller, Armin'
'Lichtenberg, Frank'
'Widmer, Daniel'
'Bednorz, J. Georg'
'Spreiter, Rolf'
'Bosshard, Christian'
'G\"unter, Peter'

_publ_section_title
;
 Centrosymmetric or Noncentrosymmetric?
 Case Study and Structural Redetermination of Sr~5~Nb~5~O~17~
;
_journal_name_full 'Acta Crystallographica, Section B'
_journal_page_first 399
_journal_page_last 416
_journal_volume 54
_journal_year 1998
_chemical_formula_sum 'Nb5 O17 Sr5'
_chemical_formula_weight 1174.65
_chemical_name_systematic
;
 strontium niobium oxide
;
_space_group_IT_number 58
_space_group_name_Hall '-P 2 2n'
_space_group_name_H-M_alt 'P n n m'
_symmetry_cell_setting orthorhombic
_symmetry_space_group_name_Hall '-P 2 2n'
_symmetry_space_group_name_H-M 'P n n m'
_cell_angle_alpha 90.00
_cell_angle_beta 90.00
_cell_angle_gamma 90.00
_cell_formula_units_Z 2
_cell_length_a 32.456(5)
_cell_length_b 5.674(2)
_cell_length_c 3.995(2)
_cell_measurement_reflns_used 25
_cell_measurement_temperature 295(2)
_cell_measurement_theta_max 12.0
_cell_measurement_theta_min 5.6
_cell_volume 735.7(5)
_diffrn_ambient_temperature 295(2)
_diffrn_measurement_device 'Enraf-Nonius CAD-4 diffractometer'
_diffrn_measurement_method '\w-2\q scans'
_diffrn_radiation_monochromator graphite
_diffrn_radiation_source 'fine-focus sealed tube'
_diffrn_radiation_type MoK\a
_diffrn_radiation_wavelength .71073
_diffrn_reflns_av_R_equivalents .0680
_diffrn_reflns_av_sigmaI/netI .0600
_diffrn_reflns_limit_h_max 58
_diffrn_reflns_limit_h_min 0
_diffrn_reflns_limit_k_max 10
_diffrn_reflns_limit_k_min -10
_diffrn_reflns_limit_l_max 7
_diffrn_reflns_limit_l_min -7
_diffrn_reflns_number 8738
_diffrn_reflns_theta_max 39.91
_diffrn_reflns_theta_min 1.25
_diffrn_standards_decay_% .1
_diffrn_standards_interval_count 400
_diffrn_standards_interval_time 180
_diffrn_standards_number 3
_exptl_absorpt_coefficient_mu 21.803
_exptl_absorpt_correction_T_max .4829
_exptl_absorpt_correction_T_min .0648
_exptl_absorpt_correction_type numerical
_exptl_crystal_colour Black
_exptl_crystal_density_diffrn 5.303
_exptl_crystal_description Platelike
_exptl_crystal_F_000 1062
_exptl_crystal_size_max .387
_exptl_crystal_size_mid .135
_exptl_crystal_size_min .035
_refine_diff_density_max 3.921
_refine_diff_density_min -3.319
_refine_ls_extinction_coef .00421(17)
_refine_ls_extinction_method SHELXL
_refine_ls_goodness_of_fit_all .716
_refine_ls_goodness_of_fit_obs .809
_refine_ls_hydrogen_treatment ?
_refine_ls_matrix_type full
_refine_ls_number_parameters 86
_refine_ls_number_reflns 2509
_refine_ls_number_restraints 0
_refine_ls_restrained_S_all .716
_refine_ls_restrained_S_obs .809
_refine_ls_R_factor_all .0987
_refine_ls_R_factor_obs .0221
_refine_ls_shift/esd_max .001
_refine_ls_shift/esd_mean .000
_refine_ls_structure_factor_coef Fsqd
_refine_ls_weighting_details 'w=1/[\s^2^(Fo^2^)+(0.0296P)^2^+0.0000P] where P=(Fo^2^+2Fc^2^)/3'
_refine_ls_weighting_scheme calc
_refine_ls_wR_factor_all .0779
_refine_ls_wR_factor_obs .0551
_reflns_number_observed 1172
_reflns_number_total 2509
_reflns_observed_criterion >2sigma(I)
_cod_depositor_comments
;
The following automatic conversions were performed:
'_symmetry_cell_setting' value 'Orthorhombic' changed to 'orthorhombic'
according to '/home/saulius/struct/CIF-dictionaries/cif_core.dic'
dictionary named 'cif_core.dic' version 2.4.1 from 2010-06-29.

Automatic conversion script
Id: cif_fix_enum 1527 2010-12-29 10:47:43Z saulius 

The following automatic conversions were performed:

'_refine_ls_weighting_scheme' value 'calc
w=1/[\s^2^(Fo^2^)+(0.0296P)^2^+0.0000P] where P=(Fo^2^+2Fc^2^)/3' was
changed to 'calc'. New tag '_refine_ls_weighting_details' was
created. The value of the new tag was set to
'w=1/[\s^2^(Fo^2^)+(0.0296P)^2^+0.0000P] where P=(Fo^2^+2Fc^2^)/3'.

Automatic conversion script
Id: cif_fix_values 3143 2015-03-26 13:38:13Z robertas 
;
_cod_database_code 2002950

loop_
_symmetry_equiv_pos_as_xyz
'x, y, z'
'-x, -y, z'
'-x+1/2, y+1/2, -z+1/2'
'x+1/2, -y+1/2, -z+1/2'
'-x, -y, -z'
'x, y, -z'
'x-1/2, -y-1/2, z-1/2'
'-x-1/2, y-1/2, z-1/2'

loop_
_atom_site_aniso_label
_atom_site_aniso_U_11
_atom_site_aniso_U_22
_atom_site_aniso_U_33
_atom_site_aniso_U_12
_atom_site_aniso_U_13
_atom_site_aniso_U_23
Nb1 .0047(2) .0045(2) .0036(2) .00017(19) .000 .000
Nb2 .00546(18) .00667(15) .00550(18) -.00025(14) .000 .000
Nb3 .00527(16) .00422(15) .00397(17) -.00004(14) .000 .000
Sr1 .0253(3) .0158(2) .0064(2) .0084(2) .000 .000
Sr2 .0095(3) .0095(3) .0082(3) -.0009(2) .000 .000
Sr3 .0097(2) .00990(19) .0070(2) .00183(16) .000 .000
O1 .0089(18) .0076(14) .025(2) .0009(13) .000 .000
O2 .0067(17) .0080(14) .0125(19) -.0011(13) .000 .000
O3 .015(3) .028(3) .004(2) -.005(2) .000 .000
O4 .019(2) .0087(14) .015(2) -.0067(14) .000 .000
O5 .0091(18) .0090(13) .0078(17) .0027(13) .000 .000
O6 .0079(19) .0103(15) .040(3) -.0060(14) .000 .000
O7 .0133(19) .0073(14) .0109(17) -.0022(13) .000 .000
O8 .0086(16) .039(3) .0070(17) -.0025(18) .000 .000
O9 .017(2) .026(2) .0035(16) -.0063(17) .000 .000

loop_
_atom_site_label
_atom_site_fract_x
_atom_site_fract_y
_atom_site_fract_z
_atom_site_U_iso_or_equiv
_atom_site_thermal_displace_type
_atom_site_calc_flag
_atom_site_refinement_flags
_atom_site_occupancy
_atom_site_disorder_group
_atom_site_type_symbol
Nb1 .5000 .5000 .5000 .00428(11) Uani d S 1 . Nb
Nb2 .322665(15) .53326(8) .5000 .00588(9) Uani d S 1 . Nb
Nb3 .409309(15) .00514(7) .5000 .00449(8) Uani d S 1 . Nb
Sr1 .21449(2) .56280(10) .5000 .01583(13) Uani d S 1 . Sr
Sr2 .5000 .0000 .0000 .00904(13) Uani d S 1 . Sr
Sr3 .411324(17) .49952(8) .0000 .00884(10) Uani d S 1 . Sr
O1 .53740(13) .2272(6) .5000 .0137(8) Uani d S 1 . O
O2 .45246(12) .2688(6) .5000 .0091(7) Uani d S 1 . O
O3 .5000 .5000 .0000 .0153(12) Uani d S 1 . O
O4 .20872(14) .2962(7) .0000 .0145(8) Uani d S 1 . O
O5 .12094(12) .2071(6) .0000 .0086(7) Uani d S 1 . O
O6 .13307(14) .7237(7) .0000 .0195(10) Uani d S 1 . O
O7 .28006(13) .3165(6) .5000 .0105(7) Uani d S 1 . O
O8 .33085(13) .5050(9) .0000 .0181(9) Uani d S 1 . O
O9 .41647(14) -.0086(8) .0000 .0157(9) Uani d S 1 . O

loop_
_atom_type_symbol
_atom_type_description
_atom_type_scat_dispersion_real
_atom_type_scat_dispersion_imag
_atom_type_scat_source
O O .0106 .0060 'International Tables Vol C Tables 4.2.6.8 and 6.1.1.4'
Nb Nb -2.0727 .6215 'International Tables Vol C Tables 4.2.6.8 and 6.1.1.4'
Sr Sr -1.5307 3.2498 'International Tables Vol C Tables 4.2.6.8 and 6.1.1.4'
